data_4334066
loop_
_publ_author_name
'Bastien Boff'
'Christian Gaiddon'
'Michel Pfeffer'

_publ_section_title
;
 Cancer Cell Cytotoxicity of Cyclometalated Compounds Obtained with
 Osmium(II) Complexes
;
_journal_name_full 'Inorganic Chemistry'
_journal_page_first 2705
_journal_page_last 2715
_journal_paper_doi 10.1021/ic302779q
_journal_volume 52
_journal_year 2013
_chemical_formula_moiety 'C32 H24 N5 Os, F6 P, C H2 Cl2'
_chemical_formula_sum 'C33 H26 Cl2 F6 N5 Os P'
_chemical_formula_weight 898.66
_chemical_name_systematic
;
 ?
;
_space_group_IT_number 14
_symmetry_cell_setting monoclinic
_symmetry_space_group_name_Hall '-P 2ybc'
_symmetry_space_group_name_H-M 'P 1 21/c 1'
_atom_sites_solution_hydrogens geom
_atom_sites_solution_primary direct
_atom_sites_solution_secondary difmap
_audit_creation_method SHELXL-97
_cell_angle_alpha 90.00
_cell_angle_beta 134.063(2)
_cell_angle_gamma 90.00
_cell_formula_units_Z 8
_cell_length_a 17.4514(7)
_cell_length_b 20.7576(8)
_cell_length_c 24.9930(7)
_cell_measurement_reflns_used 9465
_cell_measurement_temperature 173(2)
_cell_measurement_theta_max 30.02
_cell_measurement_theta_min 2.33
_cell_volume 6505.8(5)
_computing_cell_refinement 'Bruker SAINT'
_computing_data_collection 'Bruker APEX2'
_computing_data_reduction 'Bruker SAINT'
_computing_molecular_graphics 'Bruker SHELXTL'
_computing_publication_material 'Bruker SHELXTL'
_computing_structure_refinement 'SHELXL-97 (Sheldrick, 1997)'
_computing_structure_solution 'SHELXS-97 (Sheldrick, 2008)'
_diffrn_ambient_temperature 173(2)
_diffrn_measured_fraction_theta_full 0.997
_diffrn_measured_fraction_theta_max 0.997
_diffrn_measurement_device_type 'Bruker APEX-II CCD'
_diffrn_measurement_method '\f and \w scans'
_diffrn_radiation_monochromator graphite
_diffrn_radiation_source 'fine-focus sealed tube'
_diffrn_radiation_type MoK\a
_diffrn_radiation_wavelength 0.71073
_diffrn_reflns_av_R_equivalents 0.0289
_diffrn_reflns_av_sigmaI/netI 0.0211
_diffrn_reflns_limit_h_max 24
_diffrn_reflns_limit_h_min -24
_diffrn_reflns_limit_k_max 29
_diffrn_reflns_limit_k_min -29
_diffrn_reflns_limit_l_max 35
_diffrn_reflns_limit_l_min -35
_diffrn_reflns_number 105006
_diffrn_reflns_theta_full 30.05
_diffrn_reflns_theta_max 30.05
_diffrn_reflns_theta_min 1.62
_exptl_absorpt_coefficient_mu 4.202
_exptl_absorpt_correction_T_max 0.4991
_exptl_absorpt_correction_T_min 0.2951
_exptl_absorpt_correction_type multi-scan
_exptl_absorpt_process_details sadabs
_exptl_crystal_colour black
_exptl_crystal_density_diffrn 1.835
_exptl_crystal_description prism
_exptl_crystal_F_000 3504
_exptl_crystal_size_max 0.40
_exptl_crystal_size_mid 0.20
_exptl_crystal_size_min 0.20
_refine_diff_density_max 3.116
_refine_diff_density_min -2.292
_refine_diff_density_rms 0.134
_refine_ls_extinction_method none
_refine_ls_goodness_of_fit_ref 1.109
_refine_ls_hydrogen_treatment constr
_refine_ls_matrix_type full
_refine_ls_number_parameters 855
_refine_ls_number_reflns 19035
_refine_ls_number_restraints 0
_refine_ls_restrained_S_all 1.109
_refine_ls_R_factor_all 0.0516
_refine_ls_R_factor_gt 0.0313
_refine_ls_shift/su_max 0.004
_refine_ls_shift/su_mean 0.000
_refine_ls_structure_factor_coef Fsqd
_refine_ls_weighting_details 'calc w=1/[\s^2^(Fo^2^)+(0.0031P)^2^+29.7493P] where P=(Fo^2^+2Fc^2^)/3'
_refine_ls_weighting_scheme calc
_refine_ls_wR_factor_gt 0.0549
_refine_ls_wR_factor_ref 0.0659
_reflns_number_gt 15077
_reflns_number_total 19035
_reflns_threshold_expression I>2sigma(I)
_cod_data_source_file ic302779q_si_008.cif
_cod_data_source_block shelxl
_cod_original_cell_volume 6505.8(4)
_cod_original_sg_symbol_H-M 'P 21/c'
_cod_database_code 4334066

loop_
_symmetry_equiv_pos_as_xyz
'x, y, z'
'-x, y+1/2, -z+1/2'
'-x, -y, -z'
'x, -y-1/2, z-1/2'

loop_
_atom_site_label
_atom_site_type_symbol
_atom_site_fract_x
_atom_site_fract_y
_atom_site_fract_z
_atom_site_U_iso_or_equiv
_atom_site_adp_type
_atom_site_occupancy
_atom_site_symmetry_multiplicity
_atom_site_calc_flag
_atom_site_refinement_flags
C1 C 0.0409(3) 0.7810(2) 0.4317(2) 0.0369(10) Uani 1 1 d .
H1 H 0.0459 0.8242 0.4220 0.044 Uiso 1 1 calc R
C2 C -0.0027(4) 0.7690(3) 0.4604(2) 0.0483(13) Uani 1 1 d .
H2 H -0.0270 0.8036 0.4703 0.058 Uiso 1 1 calc R
C3 C -0.0104(4) 0.7067(3) 0.4746(3) 0.0518(15) Uani 1 1 d .
H3 H -0.0400 0.6980 0.4944 0.062 Uiso 1 1 calc R
C4 C 0.0246(3) 0.6570(3) 0.4599(2) 0.0403(11) Uani 1 1 d .
H4 H 0.0192 0.6137 0.4695 0.048 Uiso 1 1 calc R
C5 C 0.0682(3) 0.6704(2) 0.4309(2) 0.0270(8) Uani 1 1 d .
C6 C 0.1076(3) 0.62096(18) 0.41346(19) 0.0242(7) Uani 1 1 d .
C7 C 0.1108(3) 0.5547(2) 0.4227(2) 0.0342(9) Uani 1 1 d .
H7 H 0.0852 0.5362 0.4425 0.041 Uiso 1 1 calc R
C8 C 0.1520(4) 0.5160(2) 0.4024(2) 0.0382(10) Uani 1 1 d .
H8 H 0.1545 0.4707 0.4086 0.046 Uiso 1 1 calc R
C9 C 0.1893(3) 0.54251(18) 0.3734(2) 0.0301(8) Uani 1 1 d .
H9 H 0.2184 0.5159 0.3603 0.036 Uiso 1 1 calc R
C10 C 0.1835(3) 0.60920(16) 0.36382(19) 0.0208(7) Uani 1 1 d .
C11 C 0.2150(3) 0.64647(17) 0.33215(19) 0.0199(6) Uani 1 1 d .
C12 C 0.2541(3) 0.6190(2) 0.3042(2) 0.0279(8) Uani 1 1 d .
H12 H 0.2633 0.5737 0.3063 0.034 Uiso 1 1 calc R
C13 C 0.2793(3) 0.6578(2) 0.2736(2) 0.0338(9) Uani 1 1 d .
H13 H 0.3060 0.6395 0.2544 0.041 Uiso 1 1 calc R
C14 C 0.2654(3) 0.7237(2) 0.2711(2) 0.0325(9) Uani 1 1 d .
H14 H 0.2822 0.7511 0.2501 0.039 Uiso 1 1 calc R
C15 C 0.2266(3) 0.7493(2) 0.2997(2) 0.0263(7) Uani 1 1 d .
H15 H 0.2171 0.7946 0.2976 0.032 Uiso 1 1 calc R
C16 C -0.0819(3) 0.71319(19) 0.2207(2) 0.0259(7) Uani 1 1 d .
H16 H -0.0619 0.6694 0.2348 0.031 Uiso 1 1 calc R
C17 C -0.1838(3) 0.7269(2) 0.1536(2) 0.0325(9) Uani 1 1 d .
H17 H -0.2326 0.6931 0.1222 0.039 Uiso 1 1 calc R
C18 C -0.2135(3) 0.7906(2) 0.1328(2) 0.0360(9) Uani 1 1 d .
H18 H -0.2838 0.8012 0.0875 0.043 Uiso 1 1 calc R
C19 C -0.1403(3) 0.8384(2) 0.1784(2) 0.0324(9) Uani 1 1 d .
H19 H -0.1600 0.8823 0.1640 0.039 Uiso 1 1 calc R
C20 C -0.0369(3) 0.82314(18) 0.2458(2) 0.0238(7) Uani 1 1 d .
C21 C 0.3616(3) 0.72844(19) 0.5320(2) 0.0247(7) Uani 1 1 d .
H21 H 0.3447 0.6839 0.5257 0.030 Uiso 1 1 calc R
C22 C 0.4591(3) 0.7485(2) 0.5986(2) 0.0323(9) Uani 1 1 d .
H22 H 0.5081 0.7184 0.6371 0.039 Uiso 1 1 calc R
C23 C 0.4844(3) 0.8139(2) 0.6083(2) 0.0370(10) Uani 1 1 d .
H23 H 0.5512 0.8289 0.6536 0.044 Uiso 1 1 calc R
C24 C 0.4117(3) 0.8561(2) 0.5518(2) 0.0331(9) Uani 1 1 d .
H24 H 0.4286 0.9007 0.5579 0.040 Uiso 1 1 calc R
C25 C 0.3134(3) 0.83423(18) 0.4852(2) 0.0246(7) Uani 1 1 d .
C26 C 0.1393(3) 0.83769(16) 0.3637(2) 0.0217(5) Uani 1 1 d .
C27 C 0.0486(3) 0.86829(16) 0.2990(2) 0.0217(5) Uani 1 1 d .
C28 C 0.0485(4) 0.93514(19) 0.2919(2) 0.0333(9) Uani 1 1 d .
H28 H -0.0129 0.9560 0.2481 0.040 Uiso 1 1 calc R
C29 C 0.1386(4) 0.97133(19) 0.3492(3) 0.0374(10) Uani 1 1 d .
C30 C 0.2276(4) 0.94134(19) 0.4140(3) 0.0354(9) Uani 1 1 d .
H30 H 0.2880 0.9663 0.4532 0.042 Uiso 1 1 calc R
C31 C 0.2287(3) 0.87428(18) 0.4217(2) 0.0279(8) Uani 1 1 d .
C32 C 0.1372(5) 1.0436(2) 0.3384(3) 0.0585(15) Uani 1 1 d .
H32A H 0.1959 1.0639 0.3866 0.088 Uiso 1 1 calc R
H32B H 0.0692 1.0616 0.3176 0.088 Uiso 1 1 calc R
H32C H 0.1458 1.0518 0.3042 0.088 Uiso 1 1 calc R
C33 C 0.5357(3) 0.75521(18) 0.4377(2) 0.0247(7) Uani 1 1 d .
H33 H 0.5375 0.7997 0.4297 0.030 Uiso 1 1 calc R
C34 C 0.4931(3) 0.7374(2) 0.4657(2) 0.0318(9) Uani 1 1 d .
H34 H 0.4661 0.7689 0.4765 0.038 Uiso 1 1 calc R
C35 C 0.4905(3) 0.6725(2) 0.4777(2) 0.0309(8) Uani 1 1 d .
H35 H 0.4617 0.6590 0.4970 0.037 Uiso 1 1 calc R
C36 C 0.5302(3) 0.6278(2) 0.4613(2) 0.0265(8) Uani 1 1 d .
H36 H 0.5285 0.5833 0.4691 0.032 Uiso 1 1 calc R
C37 C 0.5727(3) 0.64794(17) 0.43339(19) 0.0203(6) Uani 1 1 d .
C38 C 0.6177(3) 0.60460(16) 0.41533(19) 0.0194(6) Uani 1 1 d .
C39 C 0.6270(3) 0.53757(17) 0.4231(2) 0.0282(8) Uani 1 1 d .
H39 H 0.6025 0.5150 0.4420 0.034 Uiso 1 1 calc R
C40 C 0.6721(4) 0.50490(18) 0.4028(2) 0.0335(9) Uani 1 1 d .
H40 H 0.6792 0.4594 0.4080 0.040 Uiso 1 1 calc R
C41 C 0.7074(3) 0.53743(18) 0.3747(2) 0.0285(8) Uani 1 1 d .
H41 H 0.7389 0.5147 0.3611 0.034 Uiso 1 1 calc R
C42 C 0.6958(3) 0.60425(16) 0.36704(19) 0.0195(6) Uani 1 1 d .
C43 C 0.7230(3) 0.64697(16) 0.33577(19) 0.0195(6) Uani 1 1 d .
C44 C 0.7637(3) 0.62560(19) 0.3070(2) 0.0266(8) Uani 1 1 d .
H44 H 0.7780 0.5811 0.3086 0.032 Uiso 1 1 calc R
C45 C 0.7832(3) 0.6693(2) 0.2762(2) 0.0316(9) Uani 1 1 d .
H45 H 0.8107 0.6550 0.2561 0.038 Uiso 1 1 calc R
C46 C 0.7626(3) 0.7342(2) 0.2747(2) 0.0307(8) Uani 1 1 d .
H46 H 0.7755 0.7648 0.2534 0.037 Uiso 1 1 calc R
C47 C 0.7232(3) 0.75380(19) 0.3045(2) 0.0257(7) Uani 1 1 d .
H47 H 0.7095 0.7983 0.3036 0.031 Uiso 1 1 calc R
C48 C 0.4235(3) 0.69578(17) 0.2233(2) 0.0223(7) Uani 1 1 d .
H48 H 0.4482 0.6527 0.2388 0.027 Uiso 1 1 calc R
C49 C 0.3236(3) 0.7061(2) 0.1538(2) 0.0294(8) Uani 1 1 d .
H49 H 0.2806 0.6707 0.1221 0.035 Uiso 1 1 calc R
C50 C 0.2865(3) 0.7686(2) 0.1307(2) 0.0321(9) Uani 1 1 d .
H50 H 0.2169 0.7766 0.0835 0.039 Uiso 1 1 calc R
C51 C 0.3518(3) 0.8190(2) 0.1772(2) 0.0286(8) Uani 1 1 d .
H51 H 0.3273 0.8621 0.1616 0.034 Uiso 1 1 calc R
C52 C 0.4535(3) 0.80716(16) 0.2470(2) 0.0207(7) Uani 1 1 d .
C53 C 0.8610(3) 0.72500(19) 0.53714(19) 0.0244(7) Uani 1 1 d .
H53 H 0.8497 0.6798 0.5318 0.029 Uiso 1 1 calc R
C54 C 0.9568(3) 0.7482(2) 0.6030(2) 0.0314(9) Uani 1 1 d .
H54 H 1.0097 0.7195 0.6418 0.038 Uiso 1 1 calc R
C55 C 0.9745(3) 0.8144(2) 0.6113(2) 0.0357(9) Uani 1 1 d .
H55 H 1.0402 0.8316 0.6556 0.043 Uiso 1 1 calc R
C56 C 0.8953(3) 0.8547(2) 0.5544(2) 0.0313(8) Uani 1 1 d .
H56 H 0.9063 0.9000 0.5599 0.038 Uiso 1 1 calc R
C57 C 0.7989(3) 0.82979(17) 0.4887(2) 0.0235(7) Uani 1 1 d .
C58 C 0.6261(3) 0.82783(15) 0.3681(2) 0.0199(5) Uani 1 1 d .
C59 C 0.5315(3) 0.85541(15) 0.3009(2) 0.0199(5) Uani 1 1 d .
C60 C 0.5240(3) 0.92214(18) 0.2923(2) 0.0287(8) Uani 1 1 d .
H60 H 0.4611 0.9409 0.2474 0.034 Uiso 1 1 calc R
C61 C 0.6083(4) 0.96143(18) 0.3493(3) 0.0328(9) Uani 1 1 d .
C62 C 0.7005(3) 0.93418(18) 0.4157(2) 0.0301(8) Uani 1 1 d .
H62 H 0.7574 0.9611 0.4548 0.036 Uiso 1 1 calc R
C63 C 0.7093(3) 0.86694(17) 0.4249(2) 0.0235(7) Uani 1 1 d .
C64 C 0.6004(5) 1.0337(2) 0.3370(3) 0.0487(13) Uani 1 1 d .
H64A H 0.6518 1.0556 0.3853 0.073 Uiso 1 1 calc R
H64B H 0.5281 1.0482 0.3107 0.073 Uiso 1 1 calc R
H64C H 0.6161 1.0439 0.3072 0.073 Uiso 1 1 calc R
C65 C 0.6045(6) 0.4434(3) 0.1317(3) 0.072(2) Uani 1 1 d .
H65A H 0.6692 0.4246 0.1466 0.087 Uiso 1 1 calc R
H65B H 0.5956 0.4237 0.1632 0.087 Uiso 1 1 calc R
C66 C 0.1222(5) 0.4858(3) 0.1117(4) 0.0727(19) Uani 1 1 d .
H66A H 0.1105 0.4578 0.0745 0.087 Uiso 1 1 calc R
H66B H 0.1929 0.4752 0.1613 0.087 Uiso 1 1 calc R
Cl1 Cl 0.62250(14) 0.52643(8) 0.14789(9) 0.0851(6) Uani 1 1 d .
Cl2 Cl 0.49535(19) 0.42443(9) 0.03983(10) 0.0951(7) Uani 1 1 d .
Cl3 Cl 0.02318(17) 0.47079(10) 0.11129(13) 0.0912(6) Uani 1 1 d .
Cl4 Cl 0.12090(15) 0.56702(9) 0.09087(12) 0.0806(5) Uani 1 1 d .
F1 F -0.0027(3) 0.90992(16) 0.1106(3) 0.0858(14) Uani 1 1 d .
F2 F 0.1563(3) 0.88970(17) 0.2252(2) 0.0729(10) Uani 1 1 d .
F3 F 0.1226(3) 0.85562(18) 0.1267(2) 0.0766(11) Uani 1 1 d .
F4 F 0.0792(4) 0.9591(3) 0.0830(2) 0.121(2) Uani 1 1 d .
F5 F 0.1130(3) 0.99074(15) 0.1823(2) 0.0773(12) Uani 1 1 d .
F6 F 0.2388(2) 0.93826(16) 0.19718(18) 0.0568(8) Uani 1 1 d .
F7 F 0.6827(3) 0.89952(15) 0.24659(19) 0.0679(10) Uani 1 1 d .
F8 F 0.6373(3) 0.86381(14) 0.14325(18) 0.0556(8) Uani 1 1 d .
F9 F 0.6160(3) 0.99763(13) 0.19511(18) 0.0533(8) Uani 1 1 d .
F10 F 0.5708(4) 0.96346(18) 0.09161(19) 0.0853(13) Uani 1 1 d .
F11 F 0.7405(3) 0.95301(15) 0.2030(2) 0.0631(9) Uani 1 1 d .
F12 F 0.5129(3) 0.90929(16) 0.1356(3) 0.0818(13) Uani 1 1 d .
N1 N 0.0765(2) 0.73286(17) 0.41713(17) 0.0269(7) Uani 1 1 d .
N2 N 0.1437(2) 0.64685(14) 0.38398(16) 0.0191(5) Uani 1 1 d .
N3 N 0.2018(2) 0.71262(14) 0.33046(15) 0.0180(5) Uani 1 1 d .
N4 N -0.0094(2) 0.75949(15) 0.26734(16) 0.0210(6) Uani 1 1 d .
N5 N 0.2892(2) 0.76883(14) 0.47552(16) 0.0206(6) Uani 1 1 d .
N6 N 0.5751(2) 0.71226(14) 0.42098(15) 0.0186(5) Uani 1 1 d .
N7 N 0.6521(2) 0.63631(13) 0.38768(15) 0.0175(5) Uani 1 1 d .
N8 N 0.7032(2) 0.71157(13) 0.33516(15) 0.0175(5) Uani 1 1 d .
N9 N 0.4881(2) 0.74450(14) 0.27046(16) 0.0195(5) Uani 1 1 d .
N10 N 0.7828(2) 0.76318(14) 0.48006(16) 0.0198(6) Uani 1 1 d .
Os1 Os 0.140598(10) 0.743077(6) 0.372934(7) 0.01757(3) Uani 1 1 d .
Os2 Os 0.638288(10) 0.732968(6) 0.377329(7) 0.01590(3) Uani 1 1 d .
P1 P 0.11746(10) 0.92375(6) 0.15332(7) 0.0391(3) Uani 1 1 d .
P2 P 0.62616(10) 0.93075(5) 0.16868(7) 0.0344(2) Uani 1 1 d .

loop_
_atom_site_aniso_label
_atom_site_aniso_U_11
_atom_site_aniso_U_22
_atom_site_aniso_U_33
_atom_site_aniso_U_23
_atom_site_aniso_U_13
_atom_site_aniso_U_12
C1 0.0230(19) 0.059(3) 0.0258(19) -0.0068(19) 0.0157(17) 0.0079(18)
C2 0.029(2) 0.091(4) 0.027(2) -0.009(2) 0.020(2) 0.008(2)
C3 0.025(2) 0.110(5) 0.029(2) -0.005(3) 0.021(2) -0.002(3)
C4 0.025(2) 0.074(3) 0.025(2) -0.003(2) 0.0186(19) -0.012(2)
C5 0.0164(16) 0.046(2) 0.0162(16) -0.0015(15) 0.0104(15) -0.0060(15)
C6 0.0205(17) 0.0319(19) 0.0172(16) 0.0018(13) 0.0119(15) -0.0060(14)
C7 0.036(2) 0.036(2) 0.0245(19) 0.0013(16) 0.0189(18) -0.0147(18)
C8 0.048(3) 0.0236(19) 0.033(2) 0.0006(16) 0.025(2) -0.0097(18)
C9 0.035(2) 0.0197(17) 0.029(2) -0.0004(14) 0.0203(18) -0.0009(15)
C10 0.0203(16) 0.0191(15) 0.0184(16) -0.0015(12) 0.0118(14) -0.0013(12)
C11 0.0166(15) 0.0231(16) 0.0184(15) -0.0013(12) 0.0116(14) 0.0009(12)
C12 0.0255(19) 0.032(2) 0.0259(18) -0.0035(15) 0.0178(17) 0.0036(15)
C13 0.030(2) 0.050(3) 0.031(2) -0.0036(18) 0.0251(19) 0.0022(18)
C14 0.030(2) 0.048(2) 0.0269(19) 0.0001(17) 0.0226(18) -0.0062(18)
C15 0.0236(18) 0.034(2) 0.0222(17) 0.0032(14) 0.0161(16) -0.0022(15)
C16 0.0231(17) 0.0314(19) 0.0247(18) -0.0018(14) 0.0172(16) -0.0021(14)
C17 0.0230(18) 0.048(2) 0.0235(18) -0.0059(17) 0.0151(17) -0.0066(17)
C18 0.0222(19) 0.057(3) 0.0222(19) 0.0043(18) 0.0130(17) 0.0068(18)
C19 0.029(2) 0.041(2) 0.0243(19) 0.0089(16) 0.0178(18) 0.0127(17)
C20 0.0233(18) 0.0301(19) 0.0192(16) 0.0037(13) 0.0152(15) 0.0069(14)
C21 0.0214(17) 0.0319(19) 0.0214(16) 0.0002(14) 0.0151(15) 0.0030(14)
C22 0.0213(18) 0.043(2) 0.0231(18) -0.0013(16) 0.0119(16) 0.0061(16)
C23 0.0209(19) 0.049(3) 0.0236(19) -0.0121(18) 0.0089(17) -0.0051(17)
C24 0.027(2) 0.035(2) 0.030(2) -0.0126(17) 0.0168(18) -0.0080(16)
C25 0.0215(17) 0.0257(18) 0.0252(18) -0.0063(14) 0.0157(16) -0.0033(14)
C26 0.0235(12) 0.0164(11) 0.0251(12) 0.0023(9) 0.0169(11) 0.0031(9)
C27 0.0235(12) 0.0164(11) 0.0251(12) 0.0023(9) 0.0169(11) 0.0031(9)
C28 0.044(2) 0.0236(18) 0.035(2) 0.0071(16) 0.028(2) 0.0108(17)
C29 0.055(3) 0.0182(18) 0.047(3) 0.0021(17) 0.038(2) 0.0043(18)
C30 0.042(2) 0.0219(18) 0.040(2) -0.0071(16) 0.028(2) -0.0054(17)
C31 0.030(2) 0.0245(18) 0.0288(19) -0.0025(14) 0.0200(18) 0.0009(15)
C32 0.084(4) 0.019(2) 0.069(4) 0.005(2) 0.052(4) 0.003(2)
C33 0.0249(18) 0.0275(18) 0.0260(17) -0.0002(14) 0.0193(16) 0.0047(14)
C34 0.0268(19) 0.048(2) 0.0293(19) -0.0018(17) 0.0227(18) 0.0046(17)
C35 0.0237(19) 0.050(2) 0.0261(19) -0.0001(17) 0.0199(17) -0.0027(17)
C36 0.0219(17) 0.035(2) 0.0209(17) 0.0014(14) 0.0144(16) -0.0048(15)
C37 0.0171(15) 0.0249(17) 0.0167(15) 0.0000(12) 0.0109(14) -0.0008(13)
C38 0.0208(16) 0.0162(15) 0.0196(16) 0.0009(12) 0.0135(14) -0.0007(12)
C39 0.035(2) 0.0197(17) 0.0281(19) 0.0036(14) 0.0211(18) -0.0024(15)
C40 0.050(3) 0.0167(16) 0.032(2) 0.0022(14) 0.028(2) 0.0031(16)
C41 0.036(2) 0.0207(17) 0.0302(19) -0.0013(14) 0.0233(18) 0.0062(15)
C42 0.0191(16) 0.0181(15) 0.0186(15) -0.0005(12) 0.0121(14) 0.0021(12)
C43 0.0162(15) 0.0223(16) 0.0177(15) -0.0015(12) 0.0109(14) 0.0010(12)
C44 0.0252(18) 0.0305(19) 0.0263(18) -0.0027(15) 0.0188(17) 0.0041(15)
C45 0.028(2) 0.048(2) 0.0271(19) -0.0053(17) 0.0226(18) -0.0021(17)
C46 0.030(2) 0.042(2) 0.0292(19) 0.0008(17) 0.0243(18) -0.0044(17)
C47 0.0249(18) 0.0316(19) 0.0232(17) 0.0017(14) 0.0177(16) -0.0030(15)
C48 0.0214(17) 0.0232(17) 0.0223(17) -0.0016(13) 0.0152(15) -0.0009(13)
C49 0.0246(19) 0.036(2) 0.0242(18) -0.0036(15) 0.0156(17) -0.0054(15)
C50 0.0192(17) 0.047(2) 0.0218(18) 0.0047(16) 0.0110(16) 0.0014(16)
C51 0.0246(19) 0.032(2) 0.0267(19) 0.0088(15) 0.0168(17) 0.0074(15)
C52 0.0215(16) 0.0201(16) 0.0239(17) 0.0040(13) 0.0170(15) 0.0031(13)
C53 0.0210(17) 0.035(2) 0.0208(16) 0.0027(14) 0.0159(15) 0.0052(14)
C54 0.0201(18) 0.050(2) 0.0193(17) 0.0012(16) 0.0119(16) 0.0056(16)
C55 0.025(2) 0.046(2) 0.026(2) -0.0118(18) 0.0144(18) -0.0075(18)
C56 0.0264(19) 0.035(2) 0.028(2) -0.0099(16) 0.0172(18) -0.0088(16)
C57 0.0231(17) 0.0241(17) 0.0258(18) -0.0068(14) 0.0180(16) -0.0054(13)
C58 0.0270(13) 0.0107(10) 0.0281(13) 0.0014(9) 0.0214(12) 0.0011(9)
C59 0.0270(13) 0.0107(10) 0.0281(13) 0.0014(9) 0.0214(12) 0.0011(9)
C60 0.036(2) 0.0210(17) 0.032(2) 0.0057(14) 0.0243(19) 0.0064(15)
C61 0.045(2) 0.0172(17) 0.044(2) 0.0025(16) 0.034(2) 0.0023(16)
C62 0.037(2) 0.0196(17) 0.037(2) -0.0074(15) 0.027(2) -0.0064(15)
C63 0.0267(18) 0.0200(16) 0.0285(18) -0.0037(13) 0.0209(17) -0.0030(13)
C64 0.066(3) 0.0167(19) 0.069(3) 0.003(2) 0.049(3) 0.002(2)
C65 0.099(5) 0.050(3) 0.054(4) 0.004(3) 0.048(4) 0.015(3)
C66 0.065(4) 0.083(5) 0.077(4) 0.029(4) 0.052(4) 0.026(4)
Cl1 0.0690(11) 0.0618(10) 0.0579(9) -0.0082(8) 0.0194(8) 0.0184(8)
Cl2 0.1208(17) 0.0617(10) 0.0594(10) 0.0000(8) 0.0464(11) -0.0282(11)
Cl3 0.0976(14) 0.0830(13) 0.1296(18) 0.0350(12) 0.0927(15) 0.0175(11)
Cl4 0.0713(11) 0.0709(11) 0.1036(14) 0.0003(10) 0.0623(11) -0.0066(9)
F1 0.0447(19) 0.0437(19) 0.138(4) -0.019(2) 0.052(2) -0.0090(15)
F2 0.100(3) 0.064(2) 0.089(3) 0.0211(19) 0.079(3) 0.001(2)
F3 0.068(2) 0.073(2) 0.100(3) -0.040(2) 0.063(2) -0.0125(19)
F4 0.103(4) 0.150(5) 0.054(2) 0.034(3) 0.035(3) -0.035(3)
F5 0.053(2) 0.0327(16) 0.106(3) -0.0177(17) 0.040(2) -0.0049(14)
F6 0.0427(17) 0.070(2) 0.063(2) -0.0014(16) 0.0386(17) -0.0103(15)
F7 0.102(3) 0.0469(18) 0.062(2) 0.0142(15) 0.060(2) 0.0033(18)
F8 0.059(2) 0.0410(16) 0.064(2) -0.0097(14) 0.0415(18) 0.0081(14)
F9 0.071(2) 0.0297(14) 0.072(2) -0.0095(13) 0.0547(19) -0.0031(14)
F10 0.122(3) 0.070(2) 0.0468(19) 0.0226(17) 0.053(2) 0.038(2)
F11 0.059(2) 0.0463(18) 0.099(3) 0.0067(17) 0.060(2) -0.0022(15)
F12 0.055(2) 0.0405(18) 0.144(4) -0.023(2) 0.067(3) -0.0105(15)
N1 0.0185(14) 0.0440(19) 0.0190(14) -0.0064(13) 0.0134(13) -0.0011(13)
N2 0.0180(13) 0.0226(14) 0.0159(13) -0.0028(11) 0.0115(12) -0.0052(11)
N3 0.0153(13) 0.0215(14) 0.0173(13) 0.0021(10) 0.0114(12) 0.0005(10)
N4 0.0180(13) 0.0296(16) 0.0186(13) -0.0001(11) 0.0139(12) 0.0022(11)
N5 0.0186(13) 0.0227(14) 0.0195(13) -0.0021(11) 0.0129(12) -0.0002(11)
N6 0.0160(13) 0.0208(14) 0.0166(13) -0.0025(10) 0.0104(12) 0.0005(10)
N7 0.0173(13) 0.0180(13) 0.0190(14) 0.0006(10) 0.0133(12) 0.0016(10)
N8 0.0161(13) 0.0172(13) 0.0169(13) -0.0005(10) 0.0106(12) 0.0001(10)
N9 0.0169(13) 0.0237(14) 0.0186(13) 0.0011(11) 0.0127(12) 0.0012(11)
N10 0.0177(13) 0.0233(14) 0.0196(13) -0.0023(11) 0.0135(12) -0.0011(11)
Os1 0.01628(6) 0.01812(6) 0.01808(6) -0.00078(5) 0.01186(5) 0.00084(5)
Os2 0.01654(6) 0.01400(5) 0.01748(6) 0.00020(4) 0.01194(5) 0.00092(4)
P1 0.0358(6) 0.0330(6) 0.0464(7) 0.0047(5) 0.0278(6) -0.0030(5)
P2 0.0407(6) 0.0261(5) 0.0408(6) 0.0005(4) 0.0300(6) 0.0007(4)

loop_
_atom_type_symbol
_atom_type_description
_atom_type_scat_dispersion_real
_atom_type_scat_dispersion_imag
_atom_type_scat_source
C C 0.0033 0.0016 'International Tables Vol C Tables 4.2.6.8 and 6.1.1.4'
H H 0.0000 0.0000 'International Tables Vol C Tables 4.2.6.8 and 6.1.1.4'
Cl Cl 0.1484 0.1585 'International Tables Vol C Tables 4.2.6.8 and 6.1.1.4'
F F 0.0171 0.0103 'International Tables Vol C Tables 4.2.6.8 and 6.1.1.4'
N N 0.0061 0.0033 'International Tables Vol C Tables 4.2.6.8 and 6.1.1.4'
Os Os -1.2165 7.6030 'International Tables Vol C Tables 4.2.6.8 and 6.1.1.4'
P P 0.1023 0.0942 'International Tables Vol C Tables 4.2.6.8 and 6.1.1.4'

loop_
_geom_angle_atom_site_label_1
_geom_angle_atom_site_label_2
_geom_angle_atom_site_label_3
_geom_angle
N1 C1 C2 122.0(5)
N1 C1 H1 119.0
C2 C1 H1 119.0
C3 C2 C1 119.4(5)
C3 C2 H2 120.3
C1 C2 H2 120.3
C2 C3 C4 119.9(4)
C2 C3 H3 120.1
C4 C3 H3 120.1
C3 C4 C5 119.6(5)
C3 C4 H4 120.2
C5 C4 H4 120.2
N1 C5 C4 120.5(4)
N1 C5 C6 115.8(3)
C4 C5 C6 123.7(4)
N2 C6 C7 119.8(4)
N2 C6 C5 111.9(3)
C7 C6 C5 128.3(4)
C8 C7 C6 119.0(4)
C8 C7 H7 120.5
C6 C7 H7 120.5
C9 C8 C7 120.9(4)
C9 C8 H8 119.5
C7 C8 H8 119.5
C8 C9 C10 118.7(4)
C8 C9 H9 120.6
C10 C9 H9 120.6
N2 C10 C9 120.1(3)
N2 C10 C11 112.3(3)
C9 C10 C11 127.5(3)
N3 C11 C12 121.2(3)
N3 C11 C10 115.0(3)
C12 C11 C10 123.7(3)
C13 C12 C11 119.8(4)
C13 C12 H12 120.1
C11 C12 H12 120.1
C12 C13 C14 119.2(4)
C12 C13 H13 120.4
C14 C13 H13 120.4
C13 C14 C15 119.4(4)
C13 C14 H14 120.3
C15 C14 H14 120.3
N3 C15 C14 122.8(4)
N3 C15 H15 118.6
C14 C15 H15 118.6
N4 C16 C17 122.9(4)
N4 C16 H16 118.6
C17 C16 H16 118.6
C16 C17 C18 118.9(4)
C16 C17 H17 120.6
C18 C17 H17 120.6
C19 C18 C17 119.3(4)
C19 C18 H18 120.3
C17 C18 H18 120.3
C18 C19 C20 120.6(4)
C18 C19 H19 119.7
C20 C19 H19 119.7
N4 C20 C19 119.6(4)
N4 C20 C27 113.7(3)
C19 C20 C27 126.7(4)
N5 C21 C22 123.3(4)
N5 C21 H21 118.4
C22 C21 H21 118.4
C21 C22 C23 118.7(4)
C21 C22 H22 120.7
C23 C22 H22 120.7
C24 C23 C22 119.3(4)
C24 C23 H23 120.4
C22 C23 H23 120.4
C23 C24 C25 120.6(4)
C23 C24 H24 119.7
C25 C24 H24 119.7
N5 C25 C24 119.8(4)
N5 C25 C31 114.3(3)
C24 C25 C31 125.9(4)
C27 C26 C31 120.0(3)
C27 C26 Os1 119.9(3)
C31 C26 Os1 120.2(3)
C28 C27 C26 119.8(4)
C28 C27 C20 127.8(3)
C26 C27 C20 112.4(3)
C29 C28 C27 120.1(4)
C29 C28 H28 119.9
C27 C28 H28 119.9
C30 C29 C28 120.2(4)
C30 C29 C32 121.1(5)
C28 C29 C32 118.7(4)
C29 C30 C31 120.2(4)
C29 C30 H30 119.9
C31 C30 H30 119.9
C26 C31 C30 119.7(4)
C26 C31 C25 111.9(3)
C30 C31 C25 128.4(4)
C29 C32 H32A 109.5
C29 C32 H32B 109.5
H32A C32 H32B 109.5
C29 C32 H32C 109.5
H32A C32 H32C 109.5
H32B C32 H32C 109.5
N6 C33 C34 123.2(4)
N6 C33 H33 118.4
C34 C33 H33 118.4
C33 C34 C35 118.8(4)
C33 C34 H34 120.6
C35 C34 H34 120.6
C36 C35 C34 119.2(4)
C36 C35 H35 120.4
C34 C35 H35 120.4
C35 C36 C37 120.1(4)
C35 C36 H36 120.0
C37 C36 H36 120.0
N6 C37 C36 121.0(3)
N6 C37 C38 114.9(3)
C36 C37 C38 124.1(3)
N7 C38 C39 120.2(3)
N7 C38 C37 112.4(3)
C39 C38 C37 127.3(3)
C40 C39 C38 118.6(4)
C40 C39 H39 120.7
C38 C39 H39 120.7
C39 C40 C41 121.0(3)
C39 C40 H40 119.5
C41 C40 H40 119.5
C40 C41 C42 118.7(3)
C40 C41 H41 120.7
C42 C41 H41 120.7
N7 C42 C41 120.1(3)
N7 C42 C43 112.5(3)
C41 C42 C43 127.3(3)
N8 C43 C44 121.2(3)
N8 C43 C42 115.1(3)
C44 C43 C42 123.8(3)
C45 C44 C43 119.6(4)
C45 C44 H44 120.2
C43 C44 H44 120.2
C44 C45 C46 119.6(3)
C44 C45 H45 120.2
C46 C45 H45 120.2
C47 C46 C45 119.2(4)
C47 C46 H46 120.4
C45 C46 H46 120.4
N8 C47 C46 122.2(4)
N8 C47 H47 118.9
C46 C47 H47 118.9
N9 C48 C49 122.7(3)
N9 C48 H48 118.6
C49 C48 H48 118.6
C48 C49 C50 119.1(4)
C48 C49 H49 120.4
C50 C49 H49 120.4
C51 C50 C49 119.2(4)
C51 C50 H50 120.4
C49 C50 H50 120.4
C50 C51 C52 120.4(4)
C50 C51 H51 119.8
C52 C51 H51 119.8
N9 C52 C51 119.8(3)
N9 C52 C59 113.7(3)
C51 C52 C59 126.4(3)
N10 C53 C54 123.5(4)
N10 C53 H53 118.3
C54 C53 H53 118.3
C53 C54 C55 118.8(4)
C53 C54 H54 120.6
C55 C54 H54 120.6
C56 C55 C54 119.0(4)
C56 C55 H55 120.5
C54 C55 H55 120.5
C55 C56 C57 120.8(4)
C55 C56 H56 119.6
C57 C56 H56 119.6
C56 C57 N10 119.8(4)
C56 C57 C63 126.2(3)
N10 C57 C63 114.1(3)
C63 C58 C59 120.2(3)
C63 C58 Os2 120.9(3)
C59 C58 Os2 118.8(2)
C60 C59 C58 119.4(3)
C60 C59 C52 127.8(3)
C58 C59 C52 112.8(3)
C59 C60 C61 120.3(4)
C59 C60 H60 119.9
C61 C60 H60 119.9
C60 C61 C62 120.2(3)
C60 C61 C64 119.2(4)
C62 C61 C64 120.6(4)
C61 C62 C63 120.0(4)
C61 C62 H62 120.0
C63 C62 H62 120.0
C58 C63 C62 119.9(4)
C58 C63 C57 112.0(3)
C62 C63 C57 128.1(3)
C61 C64 H64A 109.5
C61 C64 H64B 109.5
H64A C64 H64B 109.5
C61 C64 H64C 109.5
H64A C64 H64C 109.5
H64B C64 H64C 109.5
Cl2 C65 Cl1 112.8(3)
Cl2 C65 H65A 109.0
Cl1 C65 H65A 109.0
Cl2 C65 H65B 109.0
Cl1 C65 H65B 109.0
H65A C65 H65B 107.8
Cl3 C66 Cl4 111.1(4)
Cl3 C66 H66A 109.4
Cl4 C66 H66A 109.4
Cl3 C66 H66B 109.4
Cl4 C66 H66B 109.4
H66A C66 H66B 108.0
C1 N1 C5 118.7(4)
C1 N1 Os1 126.3(3)
C5 N1 Os1 115.0(2)
C10 N2 C6 121.4(3)
C10 N2 Os1 119.6(2)
C6 N2 Os1 119.0(2)
C15 N3 C11 117.6(3)
C15 N3 Os1 127.4(3)
C11 N3 Os1 115.0(2)
C16 N4 C20 118.7(3)
C16 N4 Os1 125.0(3)
C20 N4 Os1 116.2(2)
C21 N5 C25 118.4(3)
C21 N5 Os1 126.1(2)
C25 N5 Os1 115.6(2)
C33 N6 C37 117.7(3)
C33 N6 Os2 126.7(2)
C37 N6 Os2 115.6(2)
C42 N7 C38 121.3(3)
C42 N7 Os2 119.2(2)
C38 N7 Os2 119.5(2)
C47 N8 C43 118.2(3)
C47 N8 Os2 126.6(2)
C43 N8 Os2 115.1(2)
C48 N9 C52 118.6(3)
C48 N9 Os2 125.1(2)
C52 N9 Os2 116.3(2)
C53 N10 C57 118.1(3)
C53 N10 Os2 126.4(3)
C57 N10 Os2 115.4(2)
C26 Os1 N2 179.18(15)
C26 Os1 N1 101.48(14)
N2 Os1 N1 78.26(13)
C26 Os1 N3 102.26(13)
N2 Os1 N3 78.01(11)
N1 Os1 N3 156.22(13)
C26 Os1 N4 77.67(14)
N2 Os1 N4 103.11(12)
N1 Os1 N4 91.36(11)
N3 Os1 N4 92.44(11)
C26 Os1 N5 78.01(13)
N2 Os1 N5 101.20(12)
N1 Os1 N5 92.41(11)
N3 Os1 N5 93.73(11)
N4 Os1 N5 155.66(12)
C58 Os2 N7 179.48(17)
C58 Os2 N8 101.96(13)
N7 Os2 N8 78.02(11)
C58 Os2 N6 102.46(13)
N7 Os2 N6 77.57(11)
N8 Os2 N6 155.53(11)
C58 Os2 N9 78.36(13)
N7 Os2 N9 102.16(11)
N8 Os2 N9 91.01(11)
N6 Os2 N9 92.52(11)
C58 Os2 N10 77.50(13)
N7 Os2 N10 101.97(11)
N8 Os2 N10 94.03(11)
N6 Os2 N10 92.58(11)
N9 Os2 N10 155.87(12)
F4 P1 F2 178.6(3)
F4 P1 F1 89.8(3)
F2 P1 F1 90.3(2)
F4 P1 F3 93.0(3)
F2 P1 F3 88.4(2)
F1 P1 F3 89.44(19)
F4 P1 F5 89.0(3)
F2 P1 F5 89.6(2)
F1 P1 F5 90.22(19)
F3 P1 F5 178.0(2)
F4 P1 F6 90.5(2)
F2 P1 F6 89.3(2)
F1 P1 F6 179.2(2)
F3 P1 F6 91.23(19)
F5 P1 F6 89.10(19)
F7 P2 F12 90.7(2)
F7 P2 F10 178.7(2)
F12 P2 F10 90.1(3)
F7 P2 F8 89.37(18)
F12 P2 F8 90.01(18)
F10 P2 F8 91.66(19)
F7 P2 F11 88.9(2)
F12 P2 F11 179.1(2)
F10 P2 F11 90.4(2)
F8 P2 F11 90.75(18)
F7 P2 F9 90.04(18)
F12 P2 F9 90.19(18)
F10 P2 F9 88.92(19)
F8 P2 F9 179.4(2)
F11 P2 F9 89.04(18)

loop_
_geom_bond_atom_site_label_1
_geom_bond_atom_site_label_2
_geom_bond_distance
C1 N1 1.354(5)
C1 C2 1.382(6)
C1 H1 0.9500
C2 C3 1.372(8)
C2 H2 0.9500
C3 C4 1.373(7)
C3 H3 0.9500
C4 C5 1.397(5)
C4 H4 0.9500
C5 N1 1.375(5)
C5 C6 1.460(6)
C6 N2 1.368(4)
C6 C7 1.388(5)
C7 C8 1.386(7)
C7 H7 0.9500
C8 C9 1.381(6)
C8 H8 0.9500
C9 C10 1.397(5)
C9 H9 0.9500
C10 N2 1.355(4)
C10 C11 1.461(5)
C11 N3 1.388(4)
C11 C12 1.392(5)
C12 C13 1.377(6)
C12 H12 0.9500
C13 C14 1.384(6)
C13 H13 0.9500
C14 C15 1.387(5)
C14 H14 0.9500
C15 N3 1.348(4)
C15 H15 0.9500
C16 N4 1.353(5)
C16 C17 1.381(5)
C16 H16 0.9500
C17 C18 1.383(6)
C17 H17 0.9500
C18 C19 1.376(6)
C18 H18 0.9500
C19 C20 1.402(5)
C19 H19 0.9500
C20 N4 1.381(5)
C20 C27 1.454(5)
C21 N5 1.346(5)
C21 C22 1.378(5)
C21 H21 0.9500
C22 C23 1.395(6)
C22 H22 0.9500
C23 C24 1.373(6)
C23 H23 0.9500
C24 C25 1.396(5)
C24 H24 0.9500
C25 N5 1.392(5)
C25 C31 1.459(5)
C26 C27 1.401(5)
C26 C31 1.403(5)
C26 Os1 1.976(3)
C27 C28 1.399(5)
C28 C29 1.398(6)
C28 H28 0.9500
C29 C30 1.387(6)
C29 C32 1.521(6)
C30 C31 1.404(5)
C30 H30 0.9500
C32 H32A 0.9800
C32 H32B 0.9800
C32 H32C 0.9800
C33 N6 1.358(4)
C33 C34 1.379(5)
C33 H33 0.9500
C34 C35 1.388(6)
C34 H34 0.9500
C35 C36 1.380(6)
C35 H35 0.9500
C36 C37 1.390(5)
C36 H36 0.9500
C37 N6 1.378(4)
C37 C38 1.457(5)
C38 N7 1.358(4)
C38 C39 1.399(5)
C39 C40 1.377(6)
C39 H39 0.9500
C40 C41 1.388(6)
C40 H40 0.9500
C41 C42 1.396(5)
C41 H41 0.9500
C42 N7 1.356(4)
C42 C43 1.462(5)
C43 N8 1.382(4)
C43 C44 1.389(5)
C44 C45 1.376(6)
C44 H44 0.9500
C45 C46 1.390(6)
C45 H45 0.9500
C46 C47 1.382(5)
C46 H46 0.9500
C47 N8 1.358(4)
C47 H47 0.9500
C48 N9 1.355(4)
C48 C49 1.374(5)
C48 H48 0.9500
C49 C50 1.384(6)
C49 H49 0.9500
C50 C51 1.379(6)
C50 H50 0.9500
C51 C52 1.395(5)
C51 H51 0.9500
C52 N9 1.382(4)
C52 C59 1.457(5)
C53 N10 1.348(4)
C53 C54 1.382(5)
C53 H53 0.9500
C54 C55 1.393(6)
C54 H54 0.9500
C55 C56 1.378(6)
C55 H55 0.9500
C56 C57 1.397(5)
C56 H56 0.9500
C57 N10 1.397(4)
C57 C63 1.455(5)
C58 C63 1.384(5)
C58 C59 1.420(5)
C58 Os2 1.977(3)
C59 C60 1.394(5)
C60 C61 1.395(6)
C60 H60 0.9500
C61 C62 1.396(6)
C61 C64 1.518(5)
C62 C63 1.405(5)
C62 H62 0.9500
C64 H64A 0.9800
C64 H64B 0.9800
C64 H64C 0.9800
C65 Cl2 1.724(7)
C65 Cl1 1.749(6)
C65 H65A 0.9900
C65 H65B 0.9900
C66 Cl3 1.749(7)
C66 Cl4 1.760(7)
C66 H66A 0.9900
C66 H66B 0.9900
F1 P1 1.583(7)
F2 P1 1.578(3)
F3 P1 1.591(3)
F4 P1 1.562(4)
F5 P1 1.594(3)
F6 P1 1.596(3)
F7 P2 1.585(3)
F8 P2 1.595(3)
F9 P2 1.600(3)
F10 P2 1.586(3)
F11 P2 1.597(3)
F12 P2 1.586(7)
N1 Os1 2.057(3)
N2 Os1 2.012(3)
N3 Os1 2.060(3)
N4 Os1 2.080(3)
N5 Os1 2.083(3)
N6 Os2 2.064(3)
N7 Os2 2.016(3)
N8 Os2 2.062(3)
N9 Os2 2.079(3)
N10 Os2 2.083(3)

loop_
_geom_torsion_atom_site_label_1
_geom_torsion_atom_site_label_2
_geom_torsion_atom_site_label_3
_geom_torsion_atom_site_label_4
_geom_torsion
N1 C1 C2 C3 -0.1(7)
C1 C2 C3 C4 -0.2(7)
C2 C3 C4 C5 0.2(7)
C3 C4 C5 N1 0.2(6)
C3 C4 C5 C6 180.0(4)
N1 C5 C6 N2 -1.8(5)
C4 C5 C6 N2 178.5(3)
N1 C5 C6 C7 178.9(4)
C4 C5 C6 C7 -0.9(6)
N2 C6 C7 C8 0.8(6)
C5 C6 C7 C8 -179.9(4)
C6 C7 C8 C9 -0.1(6)
C7 C8 C9 C10 -0.9(6)
C8 C9 C10 N2 1.2(6)
C8 C9 C10 C11 -177.9(4)
N2 C10 C11 N3 1.8(4)
C9 C10 C11 N3 -179.1(4)
N2 C10 C11 C12 -177.2(3)
C9 C10 C11 C12 1.9(6)
N3 C11 C12 C13 -0.6(6)
C10 C11 C12 C13 178.3(4)
C11 C12 C13 C14 0.0(6)
C12 C13 C14 C15 0.2(6)
C13 C14 C15 N3 0.2(6)
N4 C16 C17 C18 -0.1(6)
C16 C17 C18 C19 1.7(6)
C17 C18 C19 C20 -0.9(6)
C18 C19 C20 N4 -1.6(6)
C18 C19 C20 C27 179.5(4)
N5 C21 C22 C23 0.2(6)
C21 C22 C23 C24 0.2(6)
C22 C23 C24 C25 0.2(7)
C23 C24 C25 N5 -1.0(6)
C23 C24 C25 C31 178.5(4)
C31 C26 C27 C28 1.5(6)
Os1 C26 C27 C28 -178.8(3)
C31 C26 C27 C20 -178.6(3)
Os1 C26 C27 C20 1.2(4)
N4 C20 C27 C28 176.1(4)
C19 C20 C27 C28 -5.1(6)
N4 C20 C27 C26 -3.9(4)
C19 C20 C27 C26 175.0(4)
C26 C27 C28 C29 0.0(6)
C20 C27 C28 C29 -180.0(4)
C27 C28 C29 C30 -1.5(7)
C27 C28 C29 C32 177.7(4)
C28 C29 C30 C31 1.5(7)
C32 C29 C30 C31 -177.7(5)
C27 C26 C31 C30 -1.4(6)
Os1 C26 C31 C30 178.8(3)
C27 C26 C31 C25 177.9(3)
Os1 C26 C31 C25 -1.8(4)
C29 C30 C31 C26 -0.1(6)
C29 C30 C31 C25 -179.3(4)
N5 C25 C31 C26 0.3(5)
C24 C25 C31 C26 -179.3(4)
N5 C25 C31 C30 179.6(4)
C24 C25 C31 C30 0.0(7)
N6 C33 C34 C35 0.2(6)
C33 C34 C35 C36 -0.1(6)
C34 C35 C36 C37 0.3(6)
C35 C36 C37 N6 -0.6(5)
C35 C36 C37 C38 179.2(3)
N6 C37 C38 N7 -1.4(4)
C36 C37 C38 N7 178.8(3)
N6 C37 C38 C39 179.2(3)
C36 C37 C38 C39 -0.6(6)
N7 C38 C39 C40 0.6(6)
C37 C38 C39 C40 180.0(4)
C38 C39 C40 C41 -0.4(6)
C39 C40 C41 C42 -0.3(6)
C40 C41 C42 N7 0.9(6)
C40 C41 C42 C43 -177.0(4)
N7 C42 C43 N8 2.2(4)
C41 C42 C43 N8 -179.8(3)
N7 C42 C43 C44 -176.6(3)
C41 C42 C43 C44 1.4(6)
N8 C43 C44 C45 -1.1(5)
C42 C43 C44 C45 177.6(3)
C43 C44 C45 C46 0.4(6)
C44 C45 C46 C47 0.3(6)
C45 C46 C47 N8 -0.3(6)
N9 C48 C49 C50 -0.4(6)
C48 C49 C50 C51 1.7(6)
C49 C50 C51 C52 -0.7(6)
C50 C51 C52 N9 -1.6(6)
C50 C51 C52 C59 178.5(4)
N10 C53 C54 C55 -0.2(6)
C53 C54 C55 C56 1.2(6)
C54 C55 C56 C57 -0.8(6)
C55 C56 C57 N10 -0.7(6)
C55 C56 C57 C63 179.8(4)
C63 C58 C59 C60 1.0(5)
Os2 C58 C59 C60 -177.0(3)
C63 C58 C59 C52 179.0(3)
Os2 C58 C59 C52 1.0(4)
N9 C52 C59 C60 175.5(3)
C51 C52 C59 C60 -4.6(6)
N9 C52 C59 C58 -2.4(4)
C51 C52 C59 C58 177.5(3)
C58 C59 C60 C61 -0.3(6)
C52 C59 C60 C61 -178.0(4)
C59 C60 C61 C62 -0.7(6)
C59 C60 C61 C64 176.9(4)
C60 C61 C62 C63 1.0(6)
C64 C61 C62 C63 -176.5(4)
C59 C58 C63 C62 -0.7(5)
Os2 C58 C63 C62 177.3(3)
C59 C58 C63 C57 -179.8(3)
Os2 C58 C63 C57 -1.8(4)
C61 C62 C63 C58 -0.3(6)
C61 C62 C63 C57 178.6(4)
C56 C57 C63 C58 179.1(4)
N10 C57 C63 C58 -0.4(4)
C56 C57 C63 C62 0.1(6)
N10 C57 C63 C62 -179.4(4)
C2 C1 N1 C5 0.5(6)
C2 C1 N1 Os1 178.9(3)
C4 C5 N1 C1 -0.5(5)
C6 C5 N1 C1 179.7(3)
C4 C5 N1 Os1 -179.1(3)
C6 C5 N1 Os1 1.1(4)
C9 C10 N2 C6 -0.5(5)
C11 C10 N2 C6 178.7(3)
C9 C10 N2 Os1 177.9(3)
C11 C10 N2 Os1 -2.9(4)
C7 C6 N2 C10 -0.5(5)
C5 C6 N2 C10 -179.9(3)
C7 C6 N2 Os1 -178.9(3)
C5 C6 N2 Os1 1.7(4)
C14 C15 N3 C11 -0.8(5)
C14 C15 N3 Os1 -178.5(3)
C12 C11 N3 C15 1.0(5)
C10 C11 N3 C15 -178.0(3)
C12 C11 N3 Os1 179.0(3)
C10 C11 N3 Os1 -0.1(4)
C17 C16 N4 C20 -2.4(5)
C17 C16 N4 Os1 174.6(3)
C19 C20 N4 C16 3.2(5)
C27 C20 N4 C16 -177.8(3)
C19 C20 N4 Os1 -174.0(3)
C27 C20 N4 Os1 4.9(4)
C22 C21 N5 C25 -1.0(5)
C22 C21 N5 Os1 179.6(3)
C24 C25 N5 C21 1.4(5)
C31 C25 N5 C21 -178.2(3)
C24 C25 N5 Os1 -179.2(3)
C31 C25 N5 Os1 1.2(4)
C34 C33 N6 C37 -0.5(5)
C34 C33 N6 Os2 178.9(3)
C36 C37 N6 C33 0.7(5)
C38 C37 N6 C33 -179.1(3)
C36 C37 N6 Os2 -178.7(3)
C38 C37 N6 Os2 1.4(4)
C41 C42 N7 C38 -0.7(5)
C43 C42 N7 C38 177.5(3)
C41 C42 N7 Os2 179.1(3)
C43 C42 N7 Os2 -2.8(4)
C39 C38 N7 C42 0.0(5)
C37 C38 N7 C42 -179.5(3)
C39 C38 N7 Os2 -179.8(3)
C37 C38 N7 Os2 0.7(4)
C46 C47 N8 C43 -0.3(5)
C46 C47 N8 Os2 -177.0(3)
C44 C43 N8 C47 1.0(5)
C42 C43 N8 C47 -177.8(3)
C44 C43 N8 Os2 178.1(3)
C42 C43 N8 Os2 -0.7(4)
C49 C48 N9 C52 -2.0(5)
C49 C48 N9 Os2 178.2(3)
C51 C52 N9 C48 2.9(5)
C59 C52 N9 C48 -177.2(3)
C51 C52 N9 Os2 -177.2(3)
C59 C52 N9 Os2 2.6(4)
C54 C53 N10 C57 -1.3(5)
C54 C53 N10 Os2 177.5(3)
C56 C57 N10 C53 1.7(5)
C63 C57 N10 C53 -178.7(3)
C56 C57 N10 Os2 -177.2(3)
C63 C57 N10 Os2 2.3(4)
C27 C26 Os1 N1 -87.8(3)
C31 C26 Os1 N1 91.9(3)
C27 C26 Os1 N3 90.9(3)
C31 C26 Os1 N3 -89.3(3)
C27 C26 Os1 N4 1.1(3)
C31 C26 Os1 N4 -179.2(3)
C27 C26 Os1 N5 -177.8(3)
C31 C26 Os1 N5 1.9(3)
C10 N2 Os1 N1 -179.4(3)
C6 N2 Os1 N1 -0.9(3)
C10 N2 Os1 N3 2.3(2)
C6 N2 Os1 N3 -179.3(3)
C10 N2 Os1 N4 92.0(3)
C6 N2 Os1 N4 -89.5(3)
C10 N2 Os1 N5 -89.2(3)
C6 N2 Os1 N5 89.3(3)
C1 N1 Os1 C26 2.2(3)
C5 N1 Os1 C26 -179.4(3)
C1 N1 Os1 N2 -178.6(3)
C5 N1 Os1 N2 -0.2(2)
C1 N1 Os1 N3 -174.7(3)
C5 N1 Os1 N3 3.8(4)
C1 N1 Os1 N4 -75.5(3)
C5 N1 Os1 N4 102.9(3)
C1 N1 Os1 N5 80.4(3)
C5 N1 Os1 N5 -101.1(3)
C15 N3 Os1 C26 -4.1(3)
C11 N3 Os1 C26 178.1(2)
C15 N3 Os1 N2 176.7(3)
C11 N3 Os1 N2 -1.1(2)
C15 N3 Os1 N1 172.7(3)
C11 N3 Os1 N1 -5.0(4)
C15 N3 Os1 N4 73.8(3)
C11 N3 Os1 N4 -104.0(2)
C15 N3 Os1 N5 -82.7(3)
C11 N3 Os1 N5 99.6(2)
C16 N4 Os1 C26 179.6(3)
C20 N4 Os1 C26 -3.3(2)
C16 N4 Os1 N2 -0.7(3)
C20 N4 Os1 N2 176.4(2)
C16 N4 Os1 N1 -79.0(3)
C20 N4 Os1 N1 98.1(3)
C16 N4 Os1 N3 77.6(3)
C20 N4 Os1 N3 -105.4(2)
C16 N4 Os1 N5 -177.8(3)
C20 N4 Os1 N5 -0.8(4)
C21 N5 Os1 C26 177.8(3)
C25 N5 Os1 C26 -1.7(3)
C21 N5 Os1 N2 -2.0(3)
C25 N5 Os1 N2 178.6(2)
C21 N5 Os1 N1 76.5(3)
C25 N5 Os1 N1 -102.9(3)
C21 N5 Os1 N3 -80.5(3)
C25 N5 Os1 N3 100.1(2)
C21 N5 Os1 N4 175.2(3)
C25 N5 Os1 N4 -4.2(4)
C63 C58 Os2 N8 -89.1(3)
C59 C58 Os2 N8 88.8(3)
C63 C58 Os2 N6 92.3(3)
C59 C58 Os2 N6 -89.8(3)
C63 C58 Os2 N9 -177.7(3)
C59 C58 Os2 N9 0.3(3)
C63 C58 Os2 N10 2.4(3)
C59 C58 Os2 N10 -179.6(3)
C42 N7 Os2 N8 1.9(2)
C38 N7 Os2 N8 -178.3(3)
C42 N7 Os2 N6 -179.8(3)
C38 N7 Os2 N6 0.0(2)
C42 N7 Os2 N9 90.3(3)
C38 N7 Os2 N9 -89.9(3)
C42 N7 Os2 N10 -89.7(3)
C38 N7 Os2 N10 90.1(3)
C47 N8 Os2 C58 -4.3(3)
C43 N8 Os2 C58 178.9(2)
C47 N8 Os2 N7 176.3(3)
C43 N8 Os2 N7 -0.6(2)
C47 N8 Os2 N6 172.4(3)
C43 N8 Os2 N6 -4.4(4)
C47 N8 Os2 N9 74.0(3)
C43 N8 Os2 N9 -102.8(2)
C47 N8 Os2 N10 -82.3(3)
C43 N8 Os2 N10 100.8(2)
C33 N6 Os2 C58 0.3(3)
C37 N6 Os2 C58 179.7(2)
C33 N6 Os2 N7 179.8(3)
C37 N6 Os2 N7 -0.8(2)
C33 N6 Os2 N8 -176.3(3)
C37 N6 Os2 N8 3.1(4)
C33 N6 Os2 N9 -78.3(3)
C37 N6 Os2 N9 101.1(2)
C33 N6 Os2 N10 78.1(3)
C37 N6 Os2 N10 -102.5(2)
C48 N9 Os2 C58 178.2(3)
C52 N9 Os2 C58 -1.6(2)
C48 N9 Os2 N7 -1.8(3)
C52 N9 Os2 N7 178.4(2)
C48 N9 Os2 N8 76.2(3)
C52 N9 Os2 N8 -103.6(2)
C48 N9 Os2 N6 -79.6(3)
C52 N9 Os2 N6 100.6(2)
C48 N9 Os2 N10 178.4(3)
C52 N9 Os2 N10 -1.5(4)
C53 N10 Os2 C58 178.6(3)
C57 N10 Os2 C58 -2.5(2)
C53 N10 Os2 N7 -1.4(3)
C57 N10 Os2 N7 177.5(2)
C53 N10 Os2 N8 -80.0(3)
C57 N10 Os2 N8 98.9(2)
C53 N10 Os2 N6 76.4(3)
C57 N10 Os2 N6 -104.7(2)
C53 N10 Os2 N9 178.4(3)
C57 N10 Os2 N9 -2.7(4)
